data_1568075
loop_
_publ_author_name
'Turley, Andrew T.'
'Hanson-Heine, Magnus W D'
'Argent, Stephen P.'
'Hu, Yaoyang'
'Jones, Thomas A.'
'Fay, Michael'
'Woodward, Simon'

_publ_section_title
;
 Catalysis enabled synthesis, structures, and reactivities of fluorinated
 S<sub>8</sub>-corona[<i>n</i>]arenes (<i>n</i> = 8-12).
;
_journal_issue 1
_journal_name_full 'Chemical science'
_journal_page_first 70
_journal_page_last 77
_journal_paper_doi 10.1039/d2sc05348a
_journal_volume 14
_journal_year 2022
_chemical_formula_moiety '2(C24 H8 F8 S4)'
_chemical_formula_sum 'C56 H32 F16 O2 S8'
_chemical_formula_weight 1297.29
_space_group_crystal_system triclinic
_space_group_IT_number 2
_space_group_name_Hall '-P 1'
_space_group_name_H-M_alt 'P -1'
_atom_sites_solution_hydrogens geom
_atom_sites_solution_primary dual
_atom_sites_solution_secondary difmap
_audit_creation_date 2022-05-25
_audit_creation_method
;
Olex2 1.5
(compiled 2022.04.07 svn.rca3783a0 for OlexSys, GUI svn.r6498)
;
_audit_update_record
;
2022-05-26 deposited with the CCDC.	2022-11-28 downloaded from the CCDC.
;
_cell_angle_alpha 97.914(2)
_cell_angle_beta 98.988(2)
_cell_angle_gamma 110.147(2)
_cell_formula_units_Z 2
_cell_length_a 13.6071(3)
_cell_length_b 14.6029(3)
_cell_length_c 15.3344(3)
_cell_measurement_reflns_used 14778
_cell_measurement_temperature 120(2)
_cell_measurement_theta_max 73.5300
_cell_measurement_theta_min 4.0690
_cell_volume 2764.52(11)
_computing_cell_refinement 'CrysAlisPro 1.171.40.67a (Rigaku OD, 2019)'
_computing_data_collection 'CrysAlisPro 1.171.40.67a (Rigaku OD, 2019)'
_computing_data_reduction 'CrysAlisPro 1.171.40.67a (Rigaku OD, 2019)'
_computing_molecular_graphics 'Olex2 1.5 (Dolomanov et al., 2009)'
_computing_publication_material 'Olex2 1.5 (Dolomanov et al., 2009)'
_computing_structure_refinement 'SHELXL 2018/3 (Sheldrick, 2015)'
_computing_structure_solution 'SHELXT  (Sheldrick, 2015)'
_diffrn_ambient_environment 'N2 gas'
_diffrn_ambient_temperature 120(2)
_diffrn_crystal_treatment 'flash frozen in gaseous N2'
_diffrn_detector 'Hybrid Pixel Array Detector'
_diffrn_detector_area_resol_mean 5.8140
_diffrn_measured_fraction_theta_full 0.984
_diffrn_measured_fraction_theta_max 0.970
_diffrn_measurement_details
;
List of Runs (angles in degrees, time in seconds):

  # Type    Start    End  Width  t~exp~   \w     \q     \k     \f   Frames
#--------------------------------------------------------------------------
  1  \w    -25.00  10.00   0.50    1.00    --    0.00  57.00-150.00   70
  2  \w    -33.00  -1.00   0.50    1.00    --    0.00 -82.00   0.00   64
  3  \w     12.00  38.00   0.50    1.00    --    0.00 -82.00   0.00   52
  4  \w    -32.00   3.00   0.50    1.00    --    0.00  57.00 150.00   70
  5  \w     60.00  89.00   0.50    1.00    --    0.00  57.00-150.00   58
  6  \w      6.00  86.00   0.50    1.00    --    0.00  57.00 150.00  160
  7  \w    -26.00  50.00   0.50    1.00    --    0.00 -82.00  60.00  152
  8  \w     20.00  57.00   0.50    1.00    --    0.00  57.00-150.00   74
  9  \w    -30.00 108.00   0.50    4.00    --   57.50 -82.00 -60.00  276
 10  \w     14.00  40.00   0.50    4.00    --   57.50  71.00  -8.49   52
 11  \w     12.00  45.00   0.50    4.00    --   57.50  72.00-127.80   66
 12  \w     11.00 141.00   0.50    4.00    --   57.50  72.00 156.09  260
 13  \w    -16.00 102.00   0.50    4.00    --   57.50 -61.00 150.00  236
 14  \w    -24.00  98.00   0.50    4.00    --   57.50 -82.00 150.00  244
 15  \w     73.00 130.00   0.50    4.00    --   57.50  72.00  89.44  114
 16  \w     12.00 105.00   0.50    4.00    --   57.50  70.00 -58.96  186
 17  \w     11.00  47.00   0.50    4.00    --   57.50  72.00  38.57   72
 18  \w     11.00  67.00   0.50    4.00    --   57.50  72.00-114.45  112
 19  \w     60.00 144.00   0.50    4.00    --   57.50  72.00-154.81  168
 20  \w     72.00 123.00   0.50    4.00    --   57.50  72.00  38.57  102
 21  \w     13.00 119.00   0.50    4.00    --   57.50  71.00  57.70  212
 22  \w     11.00  55.00   0.50    4.00    --   57.50  72.00  89.44   88
 23  \w     11.00 142.00   0.50    4.00    --   57.50  70.00 139.20  262
 24  \w     56.00 137.00   0.50    4.00    --   57.50  72.00-127.80  162
 25  \w     12.00  46.00   0.50    4.00    --   57.50  72.00-154.81   68
 26  \w     11.00 146.00   0.50    4.00    --   57.50  70.00 -27.94  270
 27  \w     97.00 144.00   0.50    4.00    --   57.50  72.00-114.45   94
 28  \w     46.00 146.00   0.50    4.00    --   57.50  71.00  -8.49  200
 29  \w     -2.00 104.00   0.50    4.00    --   57.50 -61.00 -60.00  212
 30  \w     67.00 104.00   0.50    4.00    --   57.50 -82.00   0.00   74
 31  \w     68.00 190.00   0.50   10.00    --  115.00  63.00-105.98  244
 32  \w    110.00 204.00   0.50   10.00    --  115.00  47.00 -11.60  188
 33  \w    137.00 201.00   0.50   10.00    --  115.00  47.00  34.98  128
 34  \w     35.00  97.00   0.50   10.00    --  115.00  47.00 -11.60  124
 35  \w     62.00 132.00   0.50   10.00    --  115.00 -82.00 120.00  140
 36  \w    167.00 203.00   0.50   10.00    --  115.00  73.00 -18.06   72
 37  \w     34.00  68.00   0.50   10.00    --  115.00  47.00  34.98   68
 38  \w     67.00 131.00   0.50   10.00    --  115.00  73.00 -18.06  128
 39  \w     68.00 100.00   0.50   10.00    --  115.00  65.00-180.00   64
 40  \w    147.00 204.00   0.50   10.00    --  115.00  50.00 155.68  114
 41  \w     68.00 156.00   0.50   10.00    --  115.00  65.00-120.00  176
 42  \w     53.00 101.00   0.50   10.00    --  115.00  50.00 155.68   96
 43  \w     68.00 133.00   0.50   10.00    --  115.00  65.00  30.00  130
 44  \w     73.00 203.00   0.50   10.00    --  115.00  47.00 131.92  260
 45  \w    161.00 189.00   0.50   10.00    --  115.00  65.00-150.00   56
 46  \w     68.00 153.00   0.50   10.00    --  115.00  65.00-150.00  170
 47  \w     34.00  60.00   0.50   10.00    --  115.00  47.00 131.92   52
 48  \w     34.00 167.00   0.50   10.00    --  115.00  47.00  86.01  266
 49  \w    127.00 203.00   0.50   10.00    --  115.00  54.00  60.00  152
 50  \w     70.00  99.00   0.50   10.00    --  115.00  54.00  60.00   58
 51  \w    100.00 170.00   0.50   10.00    --  115.00  47.00 151.18  140
 52  \w    158.00 200.00   0.50   10.00    --  115.00  65.00-180.00   84
 53  \w     33.00  62.00   0.50   10.00    --  115.00  47.00 151.18   58
 54  \w     79.00 144.00   0.50   10.00    --  115.00 -82.00   0.00  130
 55  \w    133.00 166.00   0.50   10.00    --  115.00 -82.00 -60.00   66
 56  \w     63.00  90.00   0.50   10.00    --  115.00  54.00  30.00   54
 57  \w    103.00 165.00   0.50   10.00    --  115.00  54.00  30.00  124
 58  \w     69.00 102.00   0.50   10.00    --  115.00  65.00  90.00   66
 59  \w    145.00 203.00   0.50   10.00    --  115.00  65.00  90.00  116
 60  \w     89.00 176.00   0.50   10.00    --  115.00  47.00-154.66  174
 61  \w     38.00  77.00   0.50   10.00    --  115.00 -82.00 -60.00   78
 62  \w     27.00  52.00   0.50   10.00    --  115.00  43.00 -60.00   50
 63  \w    178.00 203.00   0.50   10.00    --  115.00  54.00-150.00   50
 64  \w     63.00 112.00   0.50   10.00    --  115.00  54.00-150.00   98
 65  \w     34.00  70.00   0.50   10.00    --  115.00  47.00-154.66   72
 66  \w     65.00 142.00   0.50   10.00    --  115.00 -82.00  60.00  154
 67  \w     62.00 141.00   0.50   10.00    --  115.00 -82.00-150.00  158
 68  \w     30.00 152.00   0.50   10.00    --  115.00 -82.00 -90.00  244
 69  \w     75.00 201.00   0.50   10.00    --  115.00  47.00 -38.92  252
 70  \w    175.00 204.00   0.50   10.00    --  115.00  65.00 -60.00   58
 71  \w    118.00 144.00   0.50   10.00    --  115.00  65.00 -60.00   52
 72  \w    116.00 192.00   0.50   10.00    --  115.00  74.00 -96.72  152
 73  \w     68.00  94.00   0.50   10.00    --  115.00  65.00 -60.00   52
 74  \w     86.00 126.00   0.50   10.00    --  115.00 -82.00 -60.00   80
 75  \w    150.00 198.00   0.50   10.00    --  115.00  43.00 -60.00   96
 76  \w     40.00  67.00   0.50   10.00    --  115.00 -82.00   0.00   54
 77  \w     67.00  93.00   0.50   10.00    --  115.00  74.00 -96.72   52
 78  \w     33.00  59.00   0.50   10.00    --  115.00  47.00 -38.92   52
;
_diffrn_measurement_device 'four-circle diffractometer'
_diffrn_measurement_device_type 'XtaLAB AFC12 (RINC): Kappa single'
_diffrn_measurement_method '\w scans'
_diffrn_measurement_specimen_support 'MiTeGen micromount'
_diffrn_orient_matrix_type 'CrysAlisPro convention (1999,Acta A55,543-557)'
_diffrn_orient_matrix_UB_11 -0.0333226000
_diffrn_orient_matrix_UB_12 -0.1097039000
_diffrn_orient_matrix_UB_13 0.0091696000
_diffrn_orient_matrix_UB_21 0.0169285000
_diffrn_orient_matrix_UB_22 0.0326784000
_diffrn_orient_matrix_UB_23 0.1028865000
_diffrn_orient_matrix_UB_31 -0.1178097000
_diffrn_orient_matrix_UB_32 -0.0093432000
_diffrn_orient_matrix_UB_33 -0.0116945000
_diffrn_radiation_monochromator mirror
_diffrn_radiation_probe x-ray
_diffrn_radiation_type 'Cu K\a'
_diffrn_radiation_wavelength 1.54184
_diffrn_reflns_av_unetI/netI 0.0099
_diffrn_reflns_Laue_measured_fraction_full 0.984
_diffrn_reflns_Laue_measured_fraction_max 0.970
_diffrn_reflns_limit_h_max 14
_diffrn_reflns_limit_h_min -16
_diffrn_reflns_limit_k_max 18
_diffrn_reflns_limit_k_min -18
_diffrn_reflns_limit_l_max 18
_diffrn_reflns_limit_l_min -19
_diffrn_reflns_number 11514
_diffrn_reflns_point_group_measured_fraction_full 0.984
_diffrn_reflns_point_group_measured_fraction_max 0.970
_diffrn_reflns_theta_full 67.684
_diffrn_reflns_theta_max 74.476
_diffrn_reflns_theta_min 2.982
_diffrn_source 'Rotating-anode X-ray tube'
_diffrn_source_type 'Rigaku (Cu) X-ray Source'
_exptl_absorpt_coefficient_mu 3.863
_exptl_absorpt_correction_T_max 1.000
_exptl_absorpt_correction_T_min 0.513
_exptl_absorpt_correction_type gaussian
_exptl_absorpt_process_details
;
CrysAlisPro 1.171.40.67a (Rigaku Oxford Diffraction, 2019)
Numerical absorption correction based on gaussian integration over
			a multifaceted crystal model
Empirical absorption correction using spherical harmonics,
 implemented in SCALE3 ABSPACK scaling algorithm.
;
_exptl_crystal_colour colourless
_exptl_crystal_colour_primary colourless
_exptl_crystal_density_diffrn 1.558
_exptl_crystal_description plank
_exptl_crystal_F_000 1312
_exptl_crystal_recrystallization_method 'Re-crystallisation from solvent: tetrahydrofuran'
_exptl_crystal_size_max 0.295
_exptl_crystal_size_mid 0.064
_exptl_crystal_size_min 0.026
_refine_diff_density_max 2.689
_refine_diff_density_min -0.742
_refine_diff_density_rms 0.226
_refine_ls_extinction_method none
_refine_ls_goodness_of_fit_ref 1.633
_refine_ls_hydrogen_treatment constr
_refine_ls_matrix_type full
_refine_ls_number_parameters 650
_refine_ls_number_reflns 11514
_refine_ls_number_restraints 534
_refine_ls_restrained_S_all 1.598
_refine_ls_R_factor_all 0.1338
_refine_ls_R_factor_gt 0.1245
_refine_ls_shift/su_max 0.001
_refine_ls_shift/su_mean 0.000
_refine_ls_structure_factor_coef Fsqd
_refine_ls_weighting_details 'w=1/[\s^2^(Fo^2^)+(0.2000P)^2^] where P=(Fo^2^+2Fc^2^)/3'
_refine_ls_weighting_scheme calc
_refine_ls_wR_factor_gt 0.3507
_refine_ls_wR_factor_ref 0.3658
_reflns_Friedel_coverage 0.000
_reflns_number_gt 9518
_reflns_number_total 11514
_reflns_threshold_expression 'I > 2\s(I)'
_twin_special_details
;
Component 2 rotated by 1.2052\% 
 around [-0.94 0.30 0.16] (reciprocal) or [-1.00 -0.05 -0.01] (direct)
;
_cod_data_source_file d2sc05348a4.cif
_cod_data_source_block 1a-THF
_cod_depositor_comments 'Adding full bibliography for 1568074--1568079.cif.'
_cod_database_code 1568075
_nottingham_internal_coll_name OATSWJ
_nottingham_internal_coll_number 19141
_nottingham_internal_coll_client AT/SW
_nottingham_internal_coll_type custom
_nottingham_internal_coll_frame_method '\w scans'
_nottingham_internal_coll_frame_time '1.00, 10.00, 4.00'
_nottingham_internal_coll_frame_width 0.50
_nottingham_internal_coll_user pczspa
_nottingham_internal_coll_date 13/05/2022
_nottingham_internal_coll_location NOTTS
_nottingham_internal_coll_instrument 'XtalLAB PRO, A00000876'
_nottingham_internal_process_date 24/05/2022
_nottingham_internal_process_user pczspa
_nottingham_internal_solution_date 25/05/2022
_nottingham_internal_solution_user pczspa
_nottingham_internal_refinement_date 25/05/2022
_nottingham_internal_refinement_user pczspa
_nottingham_internal_validation_date 25/05/2022
_nottingham_internal_validation_user pczspa
_nottingham_internal_archive_date 25/05/2022
_shelx_shelxl_version_number 2018/3
_chemical_oxdiff_formula C52H30F16S8N
_chemical_oxdiff_usercomment 'OATSWJ #19141 MM-810 AT/SW fomblin oil on micromount'
_shelx_space_group_comment
;
The symmetry employed for this shelxl refinement is uniquely defined
by the following loop, which should always be used as a source of
symmetry information in preference to the above space-group names.
They are only intended as comments.
;
_shelx_estimated_absorpt_t_max 0.906
_shelx_estimated_absorpt_t_min 0.395
_olex2_refinement_description
;
1. Twinned data refinement
 Scales: 0.592(10)
 0.408(10)
2. Fixed Uiso
 At 1.2 times of:
  All C(H) groups
3. Rigid body (RIGU) restrains
 All non-hydrogen atoms
 with sigma for 1-2 distances of 0.004 and sigma for 1-3 distances of 0.004
4.a Aromatic/amide H refined with riding coordinates:
 C22B(H22B), C23B(H23B), C25B(H25B), C26B(H26B), C42B(H42B), C43B(H43B),
 C45B(H45B), C46B(H46B), C22A(H22A), C23A(H23A), C25A(H25A), C26A(H26A),
 C42A(H42A), C43A(H43A), C45A(H45A), C46A(H46A)
;
_smtbx_masks_void_probe_radius 1.2
_smtbx_masks_void_truncation_radius 1.2
_olex2_exptl_crystal_mounting_method 'in fomblin film on a micromount'
_olex2_submission_special_instructions 'No special instructions were received'
_oxdiff_exptl_absorpt_empirical_details
;
Empirical correction (ABSPACK) includes:
- Absorption correction using spherical harmonics
- Frame scaling
;
_oxdiff_exptl_absorpt_empirical_full_max 1.370
_oxdiff_exptl_absorpt_empirical_full_min 0.714
_oxdiff_twin_integration_method simultaneous
_oxdiff_twin_items 2

loop_
_space_group_symop_operation_xyz
'x, y, z'
'-x, -y, -z'

loop_
_atom_site_label
_atom_site_type_symbol
_atom_site_fract_x
_atom_site_fract_y
_atom_site_fract_z
_atom_site_U_iso_or_equiv
_atom_site_adp_type
_atom_site_occupancy
_atom_site_site_symmetry_order
_atom_site_calc_flag
_atom_site_refinement_flags_posn
_atom_site_refinement_flags_adp
_atom_site_refinement_flags_occupancy
_atom_site_disorder_assembly
_atom_site_disorder_group
S1B S 0.85494(10) 0.80557(8) 1.03327(7) 0.0394(3) Uani 1 1 d . . . . .
S2B S 0.95732(9) 1.06796(8) 0.73586(7) 0.0343(3) Uani 1 1 d . . . . .
S3B S 0.87186(9) 0.74703(9) 0.38079(7) 0.0403(3) Uani 1 1 d . . . . .
S4B S 0.39076(9) 0.64105(7) 0.17695(8) 0.0363(3) Uani 1 1 d . . . . .
C11B C 0.8812(3) 0.8744(3) 0.9476(3) 0.0305(8) Uani 1 1 d . . . . .
C12B C 0.9722(4) 0.8885(3) 0.9129(3) 0.0351(9) Uani 1 1 d . . . . .
C13B C 0.9950(3) 0.9466(3) 0.8489(3) 0.0343(9) Uani 1 1 d . . . . .
C14B C 0.9277(3) 0.9918(3) 0.8152(3) 0.0281(8) Uani 1 1 d . . . . .
C15B C 0.8368(4) 0.9793(3) 0.8509(3) 0.0367(9) Uani 1 1 d . . . . .
C16B C 0.8132(4) 0.9206(3) 0.9145(3) 0.0358(9) Uani 1 1 d . . . . .
F17B F 1.0430(3) 0.8475(3) 0.9413(2) 0.0607(8) Uani 1 1 d . . . . .
F18B F 1.0840(2) 0.9553(3) 0.8172(2) 0.0587(8) Uani 1 1 d . . . . .
F19B F 0.7693(2) 1.0230(3) 0.8253(2) 0.0574(8) Uani 1 1 d . . . . .
F20B F 0.7257(3) 0.9123(3) 0.9475(2) 0.0632(9) Uani 1 1 d . . . . .
C21B C 0.9307(3) 0.9754(3) 0.6374(3) 0.0309(8) Uani 1 1 d . . . . .
C22B C 1.0126(3) 0.9492(3) 0.6107(3) 0.0339(9) Uani 1 1 d . . . . .
H22B H 1.083538 0.979705 0.646513 0.041 Uiso 1 1 calc R U . . .
C23B C 0.9913(3) 0.8789(3) 0.5321(3) 0.0341(9) Uani 1 1 d . . . . .
H23B H 1.047017 0.860534 0.514715 0.041 Uiso 1 1 calc R U . . .
C24B C 0.8869(3) 0.8354(3) 0.4790(3) 0.0293(8) Uani 1 1 d . . . . .
C25B C 0.8057(4) 0.8611(4) 0.5045(3) 0.0371(9) Uani 1 1 d . . . . .
H25B H 0.734653 0.830633 0.468971 0.045 Uiso 1 1 calc R U . . .
C26B C 0.8289(3) 0.9325(3) 0.5832(3) 0.0347(9) Uani 1 1 d . . . . .
H26B H 0.773358 0.951870 0.599775 0.042 Uiso 1 1 calc R U . . .
C31B C 0.7370(3) 0.7158(3) 0.3251(3) 0.0309(8) Uani 1 1 d . . . . .
C32B C 0.7122(3) 0.7580(3) 0.2523(3) 0.0322(8) Uani 1 1 d . . . . .
C33B C 0.6085(4) 0.7302(3) 0.2047(3) 0.0317(8) Uani 1 1 d . . . . .
C34B C 0.5235(3) 0.6602(3) 0.2283(3) 0.0313(8) Uani 1 1 d . . . . .
C35B C 0.5466(4) 0.6170(3) 0.2993(3) 0.0382(10) Uani 1 1 d . . . . .
C36B C 0.6528(4) 0.6435(4) 0.3466(3) 0.0403(10) Uani 1 1 d . . . . .
F37B F 0.7904(2) 0.8287(2) 0.2298(2) 0.0567(8) Uani 1 1 d . . . . .
F38B F 0.5913(2) 0.7712(2) 0.13559(18) 0.0468(7) Uani 1 1 d . . . . .
F39B F 0.4693(3) 0.5511(2) 0.3271(2) 0.0638(9) Uani 1 1 d . . . . .
F40B F 0.6715(3) 0.6003(3) 0.4158(2) 0.0681(10) Uani 1 1 d . . . . .
C41B C 0.3311(3) 0.5124(3) 0.1263(3) 0.0294(8) Uani 1 1 d . . . . .
C42B C 0.3863(3) 0.4571(3) 0.0905(3) 0.0353(9) Uani 1 1 d . . . . .
H42B H 0.461915 0.486024 0.097512 0.042 Uiso 1 1 calc R U . . .
C43B C 0.3292(4) 0.3589(3) 0.0443(3) 0.0333(9) Uani 1 1 d . . . . .
H43B H 0.365903 0.320246 0.019957 0.040 Uiso 1 1 calc R U . . .
C44B C 0.2176(3) 0.3172(3) 0.0338(3) 0.0307(8) Uani 1 1 d . . . . .
C45B C 0.1639(3) 0.3730(3) 0.0697(3) 0.0394(10) Uani 1 1 d . . . . .
H45B H 0.088084 0.344677 0.061559 0.047 Uiso 1 1 calc R U . . .
C46B C 0.2201(4) 0.4700(3) 0.1175(3) 0.0369(9) Uani 1 1 d . . . . .
H46B H 0.183475 0.507434 0.144068 0.044 Uiso 1 1 calc R U . . .
S1A S 0.47335(9) 1.07393(7) 0.74121(7) 0.0323(3) Uani 1 1 d . . . . .
S2A S 0.36894(9) 0.74834(9) 0.38237(7) 0.0416(3) Uani 1 1 d . . . . .
S3A S -0.10518(9) 0.64406(8) 0.17262(8) 0.0417(3) Uani 1 1 d . . . . .
S4A S -0.34843(9) 0.19172(7) -0.03213(6) 0.0326(3) Uani 1 1 d . . . . .
C11A C 0.4409(3) 0.9842(3) 0.6396(3) 0.0276(8) Uani 1 1 d . . . . .
C12A C 0.5160(3) 0.9512(3) 0.6115(3) 0.0300(8) Uani 1 1 d . . . . .
C13A C 0.4892(3) 0.8807(3) 0.5323(3) 0.0285(8) Uani 1 1 d . . . . .
C14A C 0.3857(3) 0.8388(3) 0.4784(3) 0.0299(8) Uani 1 1 d . . . . .
C15A C 0.3116(3) 0.8741(4) 0.5063(3) 0.0379(10) Uani 1 1 d . . . . .
C16A C 0.3385(4) 0.9457(3) 0.5854(3) 0.0358(9) Uani 1 1 d . . . . .
F17A F 0.6178(2) 0.9874(2) 0.6579(2) 0.0555(8) Uani 1 1 d . . . . .
F18A F 0.5663(2) 0.8510(2) 0.50681(19) 0.0486(7) Uani 1 1 d . . . . .
F19A F 0.2118(3) 0.8436(3) 0.4588(2) 0.0779(12) Uani 1 1 d . . . . .
F20A F 0.2634(2) 0.9758(3) 0.6095(2) 0.0621(9) Uani 1 1 d . . . . .
C21A C 0.2345(3) 0.7158(3) 0.3233(3) 0.0332(9) Uani 1 1 d . . . . .
C22A C 0.2156(4) 0.7608(3) 0.2513(3) 0.0358(9) Uani 1 1 d . . . . .
H22A H 0.273242 0.809045 0.235075 0.043 Uiso 1 1 calc R U . . .
C23A C 0.1104(4) 0.7334(3) 0.2038(3) 0.0351(9) Uani 1 1 d . . . . .
H23A H 0.095970 0.763918 0.155040 0.042 Uiso 1 1 calc R U . . .
C24A C 0.0270(3) 0.6622(3) 0.2267(3) 0.0324(9) Uani 1 1 d . . . . .
C25A C 0.0461(4) 0.6162(4) 0.2975(4) 0.0448(11) Uani 1 1 d . . . . .
H25A H -0.011721 0.568876 0.314315 0.054 Uiso 1 1 calc R U . . .
C26A C 0.1511(4) 0.6405(4) 0.3433(3) 0.0444(11) Uani 1 1 d . . . . .
H26A H 0.165879 0.605632 0.388335 0.053 Uiso 1 1 calc R U . . .
C31A C -0.1644(3) 0.5166(3) 0.1227(3) 0.0325(9) Uani 1 1 d . . . . .
C32A C -0.1113(3) 0.4590(3) 0.0871(3) 0.0339(9) Uani 1 1 d . . . . .
C33A C -0.1673(3) 0.3593(3) 0.0438(3) 0.0278(8) Uani 1 1 d . . . . .
C34A C -0.2783(3) 0.3151(3) 0.0310(3) 0.0278(8) Uani 1 1 d . . . . .
C35A C -0.3308(3) 0.3734(3) 0.0642(3) 0.0333(9) Uani 1 1 d . . . . .
C36A C -0.2756(4) 0.4707(3) 0.1100(3) 0.0319(8) Uani 1 1 d . . . . .
F37A F -0.0054(2) 0.4972(2) 0.0912(2) 0.0540(8) Uani 1 1 d . . . . .
F38A F -0.1114(2) 0.3087(2) 0.0114(2) 0.0530(7) Uani 1 1 d . . . . .
F39A F -0.4365(2) 0.3367(2) 0.0553(2) 0.0614(9) Uani 1 1 d . . . . .
F40A F -0.3298(2) 0.5252(2) 0.1414(2) 0.0569(8) Uani 1 1 d . . . . .
C41A C -0.3784(3) 0.1253(3) 0.0557(3) 0.0286(8) Uani 1 1 d . . . . .
C42A C -0.4748(3) 0.1103(3) 0.0832(3) 0.0329(9) Uani 1 1 d . . . . .
H42A H -0.521646 0.140270 0.058670 0.040 Uiso 1 1 calc R U . . .
C43A C -0.5029(3) 0.0510(3) 0.1472(3) 0.0321(8) Uani 1 1 d . . . . .
H43A H -0.568402 0.041254 0.166046 0.038 Uiso 1 1 calc R U . . .
C44A C -0.4342(3) 0.0068(3) 0.1827(3) 0.0281(8) Uani 1 1 d . . . . .
C45A C -0.3383(4) 0.0214(3) 0.1548(3) 0.0372(9) Uani 1 1 d . . . . .
H45A H -0.292257 -0.009798 0.178277 0.045 Uiso 1 1 calc R U . . .
C46A C -0.3096(3) 0.0812(3) 0.0929(3) 0.0335(9) Uani 1 1 d . . . . .
H46A H -0.242982 0.092332 0.075700 0.040 Uiso 1 1 calc R U . . .

loop_
_atom_site_aniso_label
_atom_site_aniso_U_11
_atom_site_aniso_U_22
_atom_site_aniso_U_33
_atom_site_aniso_U_23
_atom_site_aniso_U_13
_atom_site_aniso_U_12
S1B 0.0437(7) 0.0250(5) 0.0299(5) -0.0066(4) -0.0011(4) -0.0024(4)
S2B 0.0357(6) 0.0264(5) 0.0331(5) -0.0018(4) 0.0070(4) 0.0056(4)
S3B 0.0288(6) 0.0484(7) 0.0327(6) -0.0117(5) -0.0039(4) 0.0133(5)
S4B 0.0267(6) 0.0239(5) 0.0452(6) -0.0085(4) -0.0051(4) 0.0049(4)
C11B 0.030(2) 0.0205(17) 0.0293(19) -0.0047(14) 0.0010(15) 0.0012(15)
C12B 0.026(2) 0.032(2) 0.039(2) 0.0000(16) -0.0001(16) 0.0059(16)
C13B 0.022(2) 0.0287(19) 0.044(2) -0.0023(16) 0.0054(16) 0.0043(15)
C14B 0.0241(19) 0.0270(18) 0.0237(17) -0.0048(14) 0.0003(13) 0.0038(14)
C15B 0.030(2) 0.037(2) 0.040(2) -0.0022(17) 0.0042(17) 0.0145(17)
C16B 0.029(2) 0.033(2) 0.039(2) 0.0005(17) 0.0077(16) 0.0073(16)
F17B 0.0480(19) 0.067(2) 0.078(2) 0.0274(17) 0.0160(15) 0.0299(16)
F18B 0.0407(17) 0.067(2) 0.081(2) 0.0245(17) 0.0266(15) 0.0261(15)
F19B 0.0420(17) 0.073(2) 0.073(2) 0.0272(16) 0.0203(14) 0.0334(15)
F20B 0.0472(19) 0.079(2) 0.077(2) 0.0280(18) 0.0341(16) 0.0274(16)
C21B 0.026(2) 0.0305(19) 0.0265(18) -0.0019(15) 0.0010(14) 0.0038(15)
C22B 0.0180(19) 0.038(2) 0.036(2) -0.0015(17) 0.0018(15) 0.0040(16)
C23B 0.025(2) 0.042(2) 0.0290(19) -0.0036(17) 0.0054(15) 0.0091(17)
C24B 0.0211(19) 0.034(2) 0.0269(18) 0.0030(15) 0.0010(14) 0.0060(15)
C25B 0.024(2) 0.043(2) 0.034(2) -0.0023(17) 0.0000(15) 0.0059(17)
C26B 0.023(2) 0.040(2) 0.036(2) -0.0006(17) 0.0042(15) 0.0089(16)
C31B 0.022(2) 0.035(2) 0.0270(18) -0.0075(15) -0.0024(14) 0.0082(15)
C32B 0.027(2) 0.0284(19) 0.0301(19) -0.0016(15) 0.0048(15) 0.0010(15)
C33B 0.035(2) 0.0271(19) 0.0237(17) -0.0034(14) -0.0003(15) 0.0063(16)
C34B 0.027(2) 0.0257(18) 0.0312(19) -0.0053(15) -0.0020(15) 0.0056(15)
C35B 0.034(2) 0.030(2) 0.042(2) 0.0086(18) 0.0053(17) 0.0028(17)
C36B 0.033(2) 0.044(2) 0.038(2) 0.0089(19) -0.0009(17) 0.0101(18)
F37B 0.0359(16) 0.0634(19) 0.0626(18) 0.0162(15) 0.0154(13) 0.0053(13)
F38B 0.0443(16) 0.0530(16) 0.0399(13) 0.0128(12) 0.0094(11) 0.0130(12)
F39B 0.0458(18) 0.0534(18) 0.081(2) 0.0310(16) 0.0092(15) -0.0003(14)
F40B 0.057(2) 0.078(2) 0.071(2) 0.0364(18) 0.0072(16) 0.0217(17)
C41B 0.0242(19) 0.0307(19) 0.0242(17) -0.0036(14) 0.0002(14) 0.0051(15)
C42B 0.023(2) 0.029(2) 0.042(2) -0.0067(17) 0.0049(16) 0.0005(15)
C43B 0.036(2) 0.0262(19) 0.033(2) -0.0023(15) 0.0081(16) 0.0094(16)
C44B 0.032(2) 0.0224(18) 0.0251(17) -0.0034(14) -0.0002(15) 0.0011(15)
C45B 0.018(2) 0.035(2) 0.047(2) -0.0069(18) 0.0022(16) -0.0030(16)
C46B 0.031(2) 0.030(2) 0.041(2) -0.0068(17) 0.0038(17) 0.0070(17)
S1A 0.0352(6) 0.0244(5) 0.0301(5) -0.0002(4) 0.0097(4) 0.0033(4)
S2A 0.0269(6) 0.0513(7) 0.0330(6) -0.0159(5) -0.0021(4) 0.0112(5)
S3A 0.0352(7) 0.0252(6) 0.0485(7) -0.0135(5) -0.0142(5) 0.0097(4)
S4A 0.0361(6) 0.0207(5) 0.0270(5) -0.0037(4) 0.0020(4) -0.0010(4)
C11A 0.0278(19) 0.0282(18) 0.0233(17) 0.0029(14) 0.0094(14) 0.0054(15)
C12A 0.0226(19) 0.032(2) 0.0276(18) -0.0005(15) 0.0013(14) 0.0047(15)
C13A 0.0231(19) 0.0299(19) 0.0287(18) 0.0003(15) 0.0066(14) 0.0071(15)
C14A 0.025(2) 0.035(2) 0.0241(17) -0.0006(15) 0.0033(14) 0.0081(16)
C15A 0.0185(19) 0.051(3) 0.035(2) -0.0027(18) 0.0013(15) 0.0085(17)
C16A 0.029(2) 0.040(2) 0.033(2) -0.0041(17) 0.0056(15) 0.0100(17)
F17A 0.0291(14) 0.069(2) 0.0540(16) -0.0107(14) -0.0018(12) 0.0145(13)
F18A 0.0294(14) 0.0576(17) 0.0510(15) -0.0066(12) 0.0032(11) 0.0161(12)
F19A 0.0333(17) 0.117(3) 0.063(2) -0.034(2) -0.0084(14) 0.0322(18)
F20A 0.0359(16) 0.087(2) 0.0566(17) -0.0126(16) 0.0055(13) 0.0277(15)
C21A 0.025(2) 0.035(2) 0.0263(18) -0.0107(15) -0.0060(14) 0.0064(16)
C22A 0.027(2) 0.0257(19) 0.043(2) -0.0057(16) 0.0047(16) 0.0022(15)
C23A 0.036(2) 0.0270(19) 0.030(2) -0.0048(16) -0.0007(16) 0.0049(17)
C24A 0.027(2) 0.0253(19) 0.033(2) -0.0029(15) -0.0024(15) 0.0029(15)
C25A 0.035(2) 0.039(2) 0.048(3) 0.010(2) 0.0003(19) 0.0027(19)
C26A 0.036(2) 0.051(3) 0.037(2) 0.011(2) -0.0046(18) 0.009(2)
C31A 0.029(2) 0.0289(19) 0.0294(19) -0.0072(15) -0.0066(15) 0.0081(16)
C32A 0.023(2) 0.029(2) 0.040(2) -0.0035(16) -0.0013(16) 0.0047(15)
C33A 0.0251(19) 0.0225(17) 0.0302(18) 0.0003(14) 0.0060(14) 0.0039(14)
C34A 0.0282(19) 0.0234(17) 0.0236(17) 0.0019(14) 0.0026(14) 0.0023(14)
C35A 0.0160(18) 0.031(2) 0.043(2) 0.0001(17) 0.0056(15) 0.0011(15)
C36A 0.032(2) 0.0273(19) 0.0303(19) -0.0051(15) 0.0035(15) 0.0095(16)
F37A 0.0277(14) 0.0453(15) 0.075(2) -0.0091(14) 0.0103(13) 0.0051(11)
F38A 0.0430(17) 0.0465(15) 0.0629(18) -0.0083(13) 0.0101(13) 0.0169(13)
F39A 0.0249(14) 0.0552(18) 0.085(2) -0.0114(16) 0.0090(13) 0.0032(12)
F40A 0.0398(16) 0.0562(17) 0.0690(19) -0.0128(14) 0.0097(14) 0.0215(13)
C41A 0.0248(19) 0.0209(17) 0.0283(18) -0.0046(14) 0.0029(14) -0.0008(14)
C42A 0.0201(19) 0.034(2) 0.038(2) 0.0040(16) 0.0028(15) 0.0053(15)
C43A 0.023(2) 0.030(2) 0.037(2) 0.0038(16) 0.0059(15) 0.0027(15)
C44A 0.0230(19) 0.0272(18) 0.0249(17) -0.0037(14) 0.0026(14) 0.0026(14)
C45A 0.031(2) 0.034(2) 0.043(2) 0.0065(18) 0.0066(18) 0.0091(17)
C46A 0.0213(19) 0.031(2) 0.043(2) 0.0069(17) 0.0099(16) 0.0034(15)

loop_
_atom_type_symbol
_atom_type_description
_atom_type_scat_dispersion_real
_atom_type_scat_dispersion_imag
_atom_type_scat_source
C C 0.0181 0.0091 'International Tables Vol C Tables 4.2.6.8 and 6.1.1.4'
F F 0.0727 0.0534 'International Tables Vol C Tables 4.2.6.8 and 6.1.1.4'
H H 0.0000 0.0000 'International Tables Vol C Tables 4.2.6.8 and 6.1.1.4'
O O 0.0492 0.0322 'International Tables Vol C Tables 4.2.6.8 and 6.1.1.4'
S S 0.3331 0.5567 'International Tables Vol C Tables 4.2.6.8 and 6.1.1.4'

loop_
_exptl_crystal_face_index_h
_exptl_crystal_face_index_k
_exptl_crystal_face_index_l
_exptl_crystal_face_perp_dist
0 -1 0 0.0289
0 1 0 0.0289
0 0 1 0.0039
0 0 -1 0.0219
5 -2 -1 0.1462
-5 2 1 0.1462

loop_
_geom_angle_atom_site_label_1
_geom_angle_atom_site_label_2
_geom_angle_atom_site_label_3
_geom_angle
_geom_angle_site_symmetry_1
_geom_angle_site_symmetry_3
_geom_angle_publ_flag
C11B S1B C44B 100.35(18) . 2_666 ?
C14B S2B C21B 100.02(19) . . ?
C31B S3B C24B 102.81(19) . . ?
C34B S4B C41B 104.9(2) . . ?
C12B C11B S1B 121.8(3) . . ?
C12B C11B C16B 116.9(4) . . ?
C16B C11B S1B 121.2(3) . . ?
C11B C12B C13B 121.5(4) . . ?
F17B C12B C11B 121.1(4) . . ?
F17B C12B C13B 117.4(4) . . ?
C14B C13B C12B 122.0(4) . . ?
F18B C13B C12B 118.0(4) . . ?
F18B C13B C14B 120.0(4) . . ?
C13B C14B S2B 122.4(3) . . ?
C13B C14B C15B 116.9(4) . . ?
C15B C14B S2B 120.6(3) . . ?
C16B C15B C14B 121.3(4) . . ?
F19B C15B C14B 121.4(4) . . ?
F19B C15B C16B 117.3(4) . . ?
C15B C16B C11B 121.3(4) . . ?
F20B C16B C11B 119.7(4) . . ?
F20B C16B C15B 118.8(4) . . ?
C22B C21B S2B 121.2(3) . . ?
C26B C21B S2B 119.8(3) . . ?
C26B C21B C22B 118.9(4) . . ?
C21B C22B H22B 119.7 . . ?
C23B C22B C21B 120.6(4) . . ?
C23B C22B H22B 119.7 . . ?
C22B C23B H23B 120.3 . . ?
C22B C23B C24B 119.4(4) . . ?
C24B C23B H23B 120.3 . . ?
C23B C24B S3B 114.3(3) . . ?
C25B C24B S3B 125.3(3) . . ?
C25B C24B C23B 120.4(4) . . ?
C24B C25B H25B 120.3 . . ?
C24B C25B C26B 119.3(4) . . ?
C26B C25B H25B 120.3 . . ?
C21B C26B C25B 121.3(4) . . ?
C21B C26B H26B 119.3 . . ?
C25B C26B H26B 119.3 . . ?
C32B C31B S3B 120.8(3) . . ?
C36B C31B S3B 121.8(3) . . ?
C36B C31B C32B 117.2(4) . . ?
C33B C32B C31B 121.6(4) . . ?
F37B C32B C31B 119.4(4) . . ?
F37B C32B C33B 119.0(4) . . ?
C32B C33B C34B 121.2(4) . . ?
F38B C33B C32B 118.4(4) . . ?
F38B C33B C34B 120.4(4) . . ?
C33B C34B S4B 119.5(3) . . ?
C35B C34B S4B 122.1(4) . . ?
C35B C34B C33B 118.0(4) . . ?
C34B C35B C36B 120.9(4) . . ?
F39B C35B C34B 121.4(4) . . ?
F39B C35B C36B 117.6(4) . . ?
C31B C36B C35B 121.0(4) . . ?
F40B C36B C31B 120.0(4) . . ?
F40B C36B C35B 118.9(4) . . ?
C42B C41B S4B 124.2(3) . . ?
C42B C41B C46B 120.8(4) . . ?
C46B C41B S4B 114.8(3) . . ?
C41B C42B H42B 120.4 . . ?
C41B C42B C43B 119.2(4) . . ?
C43B C42B H42B 120.4 . . ?
C42B C43B H43B 120.0 . . ?
C42B C43B C44B 120.0(4) . . ?
C44B C43B H43B 120.0 . . ?
C43B C44B S1B 119.0(3) . 2_666 ?
C45B C44B S1B 120.7(3) . 2_666 ?
C45B C44B C43B 120.2(4) . . ?
C44B C45B H45B 119.8 . . ?
C44B C45B C46B 120.4(4) . . ?
C46B C45B H45B 119.8 . . ?
C41B C46B H46B 120.3 . . ?
C45B C46B C41B 119.4(4) . . ?
C45B C46B H46B 120.3 . . ?
C11A S1A C44A 100.01(18) . 2_566 ?
C14A S2A C21A 104.7(2) . . ?
C31A S3A C24A 104.7(2) . . ?
C34A S4A C41A 101.02(17) . . ?
C12A C11A S1A 121.6(3) . . ?
C12A C11A C16A 117.4(4) . . ?
C16A C11A S1A 121.0(3) . . ?
C11A C12A C13A 120.9(4) . . ?
F17A C12A C11A 121.4(4) . . ?
F17A C12A C13A 117.7(4) . . ?
C12A C13A C14A 122.4(4) . . ?
F18A C13A C12A 118.8(4) . . ?
F18A C13A C14A 118.9(4) . . ?
C13A C14A S2A 114.7(3) . . ?
C15A C14A S2A 129.1(3) . . ?
C15A C14A C13A 116.2(4) . . ?
C14A C15A C16A 121.5(4) . . ?
F19A C15A C14A 122.0(4) . . ?
F19A C15A C16A 116.4(4) . . ?
C11A C16A C15A 121.5(4) . . ?
F20A C16A C11A 119.7(4) . . ?
F20A C16A C15A 118.8(4) . . ?
C22A C21A S2A 118.7(3) . . ?
C26A C21A S2A 120.5(4) . . ?
C26A C21A C22A 120.6(4) . . ?
C21A C22A H22A 120.7 . . ?
C23A C22A C21A 118.6(4) . . ?
C23A C22A H22A 120.7 . . ?
C22A C23A H23A 119.7 . . ?
C24A C23A C22A 120.6(4) . . ?
C24A C23A H23A 119.7 . . ?
C23A C24A S3A 117.4(3) . . ?
C23A C24A C25A 120.8(4) . . ?
C25A C24A S3A 121.4(4) . . ?
C24A C25A H25A 120.5 . . ?
C26A C25A C24A 119.0(5) . . ?
C26A C25A H25A 120.5 . . ?
C21A C26A H26A 119.9 . . ?
C25A C26A C21A 120.2(4) . . ?
C25A C26A H26A 119.9 . . ?
C32A C31A S3A 125.5(3) . . ?
C32A C31A C36A 116.8(4) . . ?
C36A C31A S3A 117.5(3) . . ?
C31A C32A C33A 121.0(4) . . ?
F37A C32A C31A 121.7(4) . . ?
F37A C32A C33A 117.3(4) . . ?
C34A C33A C32A 121.5(4) . . ?
F38A C33A C32A 117.7(4) . . ?
F38A C33A C34A 120.8(4) . . ?
C33A C34A S4A 120.5(3) . . ?
C35A C34A S4A 122.1(3) . . ?
C35A C34A C33A 117.2(4) . . ?
C36A C35A C34A 121.6(4) . . ?
F39A C35A C34A 121.0(4) . . ?
F39A C35A C36A 117.4(4) . . ?
C35A C36A C31A 121.9(4) . . ?
F40A C36A C31A 118.3(4) . . ?
F40A C36A C35A 119.8(4) . . ?
C42A C41A S4A 120.1(3) . . ?
C42A C41A C46A 119.3(4) . . ?
C46A C41A S4A 120.5(3) . . ?
C41A C42A H42A 119.8 . . ?
C41A C42A C43A 120.3(4) . . ?
C43A C42A H42A 119.8 . . ?
C42A C43A H43A 120.2 . . ?
C44A C43A C42A 119.6(4) . . ?
C44A C43A H43A 120.2 . . ?
C43A C44A S1A 119.6(3) . 2_566 ?
C45A C44A S1A 120.4(3) . 2_566 ?
C45A C44A C43A 119.9(4) . . ?
C44A C45A H45A 119.7 . . ?
C46A C45A C44A 120.5(4) . . ?
C46A C45A H45A 119.7 . . ?
C41A C46A H46A 119.9 . . ?
C45A C46A C41A 120.3(4) . . ?
C45A C46A H46A 119.9 . . ?

loop_
_geom_bond_atom_site_label_1
_geom_bond_atom_site_label_2
_geom_bond_distance
_geom_bond_site_symmetry_2
_geom_bond_publ_flag
S1B C11B 1.768(4) . ?
S1B C44B 1.790(4) 2_666 ?
S2B C14B 1.760(4) . ?
S2B C21B 1.780(4) . ?
S3B C24B 1.778(4) . ?
S3B C31B 1.770(4) . ?
S4B C34B 1.763(4) . ?
S4B C41B 1.773(4) . ?
C11B C12B 1.384(6) . ?
C11B C16B 1.395(7) . ?
C12B C13B 1.387(7) . ?
C12B F17B 1.348(5) . ?
C13B C14B 1.379(6) . ?
C13B F18B 1.347(5) . ?
C14B C15B 1.395(6) . ?
C15B C16B 1.390(7) . ?
C15B F19B 1.328(5) . ?
C16B F20B 1.338(5) . ?
C21B C22B 1.395(6) . ?
C21B C26B 1.379(6) . ?
C22B H22B 0.9500 . ?
C22B C23B 1.391(6) . ?
C23B H23B 0.9500 . ?
C23B C24B 1.400(6) . ?
C24B C25B 1.376(6) . ?
C25B H25B 0.9500 . ?
C25B C26B 1.396(6) . ?
C26B H26B 0.9500 . ?
C31B C32B 1.397(6) . ?
C31B C36B 1.385(6) . ?
C32B C33B 1.375(6) . ?
C32B F37B 1.332(5) . ?
C33B C34B 1.389(6) . ?
C33B F38B 1.316(5) . ?
C34B C35B 1.379(6) . ?
C35B C36B 1.405(7) . ?
C35B F39B 1.330(5) . ?
C36B F40B 1.340(6) . ?
C41B C42B 1.392(6) . ?
C41B C46B 1.397(6) . ?
C42B H42B 0.9500 . ?
C42B C43B 1.394(6) . ?
C43B H43B 0.9500 . ?
C43B C44B 1.401(6) . ?
C44B C45B 1.382(6) . ?
C45B H45B 0.9500 . ?
C45B C46B 1.387(6) . ?
C46B H46B 0.9500 . ?
S1A C11A 1.778(4) . ?
S1A C44A 1.782(4) 2_566 ?
S2A C14A 1.766(4) . ?
S2A C21A 1.776(4) . ?
S3A C24A 1.772(4) . ?
S3A C31A 1.756(4) . ?
S4A C34A 1.772(4) . ?
S4A C41A 1.783(4) . ?
C11A C12A 1.373(6) . ?
C11A C16A 1.385(6) . ?
C12A C13A 1.388(6) . ?
C12A F17A 1.338(5) . ?
C13A C14A 1.394(6) . ?
C13A F18A 1.355(5) . ?
C14A C15A 1.378(6) . ?
C15A C16A 1.395(6) . ?
C15A F19A 1.326(5) . ?
C16A F20A 1.326(5) . ?
C21A C22A 1.393(7) . ?
C21A C26A 1.391(7) . ?
C22A H22A 0.9500 . ?
C22A C23A 1.393(6) . ?
C23A H23A 0.9500 . ?
C23A C24A 1.380(6) . ?
C24A C25A 1.389(7) . ?
C25A H25A 0.9500 . ?
C25A C26A 1.388(7) . ?
C26A H26A 0.9500 . ?
C31A C32A 1.393(6) . ?
C31A C36A 1.396(6) . ?
C32A C33A 1.398(6) . ?
C32A F37A 1.341(5) . ?
C33A C34A 1.392(6) . ?
C33A F38A 1.332(5) . ?
C34A C35A 1.382(6) . ?
C35A C36A 1.379(6) . ?
C35A F39A 1.327(5) . ?
C36A F40A 1.348(5) . ?
C41A C42A 1.395(6) . ?
C41A C46A 1.403(6) . ?
C42A H42A 0.9500 . ?
C42A C43A 1.407(6) . ?
C43A H43A 0.9500 . ?
C43A C44A 1.394(6) . ?
C44A C45A 1.392(6) . ?
C45A H45A 0.9500 . ?
C45A C46A 1.387(6) . ?
C46A H46A 0.9500 . ?

loop_
_geom_hbond_atom_site_label_D
_geom_hbond_atom_site_label_H
_geom_hbond_atom_site_label_A
_geom_hbond_distance_DH
_geom_hbond_distance_HA
_geom_hbond_distance_DA
_geom_hbond_angle_DHA
_geom_hbond_site_symmetry_A
_geom_hbond_publ_flag
C22B H22B F18B 0.95 2.69 3.143(6) 110.0 . yes
C22B H22B F37B 0.95 2.93 3.669(5) 135.6 2_776 yes
C22B H22B F20A 0.95 2.61 3.302(5) 129.6 1_655 yes
C23B H23B F19A 0.95 2.60 3.536(5) 169.0 1_655 yes
C23B H23B F20A 0.95 2.86 3.417(5) 118.4 1_655 yes
C25B H25B F40B 0.95 3.12 3.563(6) 110.2 . yes
C25B H25B F18A 0.95 2.55 3.216(5) 127.2 . yes
C25B H25B F20A 0.95 3.21 3.433(6) 95.2 2_676 yes
C26B H26B F17A 0.95 2.60 3.545(5) 172.5 . yes
C26B H26B F18A 0.95 2.73 3.306(5) 119.9 . yes
C26B H26B F19A 0.95 3.19 3.624(7) 110.1 2_676 yes
C42B H42B F39A 0.95 3.01 3.502(6) 113.9 1_655 yes
C42B H42B F40A 0.95 2.65 3.567(5) 163.8 1_655 yes
C43B H43B F38B 0.95 2.81 3.646(5) 147.2 2_665 yes
C43B H43B F39A 0.95 2.58 3.296(6) 132.6 1_655 yes
C45B H45B F17B 0.95 2.75 3.432(5) 129.6 2_666 yes
C45B H45B F37A 0.95 2.94 3.414(6) 112.3 . yes
C45B H45B F38A 0.95 2.55 3.466(5) 162.7 . yes
C46B H46B F37A 0.95 2.52 3.199(6) 128.8 . yes
C22A H22A F19B 0.95 2.94 3.471(6) 116.6 2_676 yes
C22A H22A F17A 0.95 2.93 3.530(5) 122.3 2_676 yes
C23A H23A S2B 0.95 3.13 3.390(5) 97.4 2_676 yes
C23A H23A F19B 0.95 2.96 3.492(6) 116.5 2_676 yes
C23A H23A F38A 0.95 2.69 3.275(5) 120.1 2_565 yes
C42A H42A F20B 0.95 2.60 3.266(5) 127.9 2_566 yes
C42A H42A F39A 0.95 2.71 3.265(6) 117.9 . yes
C43A H43A F19B 0.95 2.60 3.520(5) 163.6 2_566 yes
C43A H43A F20B 0.95 2.87 3.397(6) 116.2 2_566 yes
C43A H43A F17A 0.95 2.93 3.607(5) 129.1 2_566 yes
C45A H45A F18B 0.95 2.65 3.311(6) 126.8 2_666 yes
C45A H45A F38B 0.95 2.96 3.400(5) 109.5 1_445 yes
C45A H45A F20A 0.95 3.16 3.590(6) 109.2 2_566 yes
C46A H46A F17B 0.95 2.62 3.558(5) 168.0 2_666 yes
C46A H46A F18B 0.95 2.85 3.408(6) 118.8 2_666 yes
C46A H46A F20B 0.95 2.92 3.305(6) 105.9 1_444 yes

loop_
_geom_torsion_atom_site_label_1
_geom_torsion_atom_site_label_2
_geom_torsion_atom_site_label_3
_geom_torsion_atom_site_label_4
_geom_torsion
_geom_torsion_site_symmetry_1
_geom_torsion_site_symmetry_2
_geom_torsion_site_symmetry_3
_geom_torsion_site_symmetry_4
_geom_torsion_publ_flag
S1B C11B C12B C13B -176.8(3) . . . . ?
S1B C11B C12B F17B 2.1(6) . . . . ?
S1B C11B C16B C15B 176.3(3) . . . . ?
S1B C11B C16B F20B -0.5(6) . . . . ?
S1B C44B C45B C46B -176.5(4) 2_666 . . . ?
S2B C14B C15B C16B -179.1(3) . . . . ?
S2B C14B C15B F19B 1.1(6) . . . . ?
S2B C21B C22B C23B -178.1(3) . . . . ?
S2B C21B C26B C25B 178.7(4) . . . . ?
S3B C24B C25B C26B -179.5(3) . . . . ?
S3B C31B C32B C33B 176.1(3) . . . . ?
S3B C31B C32B F37B -5.7(6) . . . . ?
S3B C31B C36B C35B -177.6(4) . . . . ?
S3B C31B C36B F40B 5.1(7) . . . . ?
S4B C34B C35B C36B -171.7(4) . . . . ?
S4B C34B C35B F39B 6.5(7) . . . . ?
S4B C41B C42B C43B -173.6(3) . . . . ?
S4B C41B C46B C45B 172.7(4) . . . . ?
C11B C12B C13B C14B -1.2(7) . . . . ?
C11B C12B C13B F18B -178.8(4) . . . . ?
C12B C11B C16B C15B -1.0(6) . . . . ?
C12B C11B C16B F20B -177.9(4) . . . . ?
C12B C13B C14B S2B 178.5(3) . . . . ?
C12B C13B C14B C15B 2.2(6) . . . . ?
C13B C14B C15B C16B -2.7(6) . . . . ?
C13B C14B C15B F19B 177.4(4) . . . . ?
C14B S2B C21B C22B -94.5(4) . . . . ?
C14B S2B C21B C26B 89.3(4) . . . . ?
C14B C15B C16B C11B 2.2(7) . . . . ?
C14B C15B C16B F20B 179.1(4) . . . . ?
C16B C11B C12B C13B 0.6(6) . . . . ?
C16B C11B C12B F17B 179.5(4) . . . . ?
F17B C12B C13B C14B 179.8(4) . . . . ?
F17B C12B C13B F18B 2.2(6) . . . . ?
F18B C13B C14B S2B -3.9(6) . . . . ?
F18B C13B C14B C15B 179.8(4) . . . . ?
F19B C15B C16B C11B -177.9(4) . . . . ?
F19B C15B C16B F20B -1.0(6) . . . . ?
C21B S2B C14B C13B 74.1(4) . . . . ?
C21B S2B C14B C15B -109.7(4) . . . . ?
C21B C22B C23B C24B 1.0(7) . . . . ?
C22B C21B C26B C25B 2.4(7) . . . . ?
C22B C23B C24B S3B 180.0(3) . . . . ?
C22B C23B C24B C25B -0.6(7) . . . . ?
C23B C24B C25B C26B 1.1(7) . . . . ?
C24B S3B C31B C32B 100.5(4) . . . . ?
C24B S3B C31B C36B -84.6(4) . . . . ?
C24B C25B C26B C21B -2.1(7) . . . . ?
C26B C21B C22B C23B -1.8(7) . . . . ?
C31B S3B C24B C23B -174.9(3) . . . . ?
C31B S3B C24B C25B 5.7(5) . . . . ?
C31B C32B C33B C34B 1.3(7) . . . . ?
C31B C32B C33B F38B -178.3(4) . . . . ?
C32B C31B C36B C35B -2.5(7) . . . . ?
C32B C31B C36B F40B -179.9(4) . . . . ?
C32B C33B C34B S4B 170.3(3) . . . . ?
C32B C33B C34B C35B -1.9(6) . . . . ?
C33B C34B C35B C36B 0.3(7) . . . . ?
C33B C34B C35B F39B 178.4(4) . . . . ?
C34B S4B C41B C42B -32.7(4) . . . . ?
C34B S4B C41B C46B 152.5(3) . . . . ?
C34B C35B C36B C31B 2.0(8) . . . . ?
C34B C35B C36B F40B 179.3(5) . . . . ?
C36B C31B C32B C33B 0.9(7) . . . . ?
C36B C31B C32B F37B 179.1(4) . . . . ?
F37B C32B C33B C34B -176.9(4) . . . . ?
F37B C32B C33B F38B 3.5(6) . . . . ?
F38B C33B C34B S4B -10.2(6) . . . . ?
F38B C33B C34B C35B 177.7(4) . . . . ?
F39B C35B C36B C31B -176.3(5) . . . . ?
F39B C35B C36B F40B 1.1(7) . . . . ?
C41B S4B C34B C33B 122.8(3) . . . . ?
C41B S4B C34B C35B -65.3(4) . . . . ?
C41B C42B C43B C44B 0.5(7) . . . . ?
C42B C41B C46B C45B -2.3(7) . . . . ?
C42B C43B C44B S1B 175.2(3) . . . 2_666 ?
C42B C43B C44B C45B -0.5(7) . . . . ?
C43B C44B C45B C46B -1.0(7) . . . . ?
C44B S1B C11B C12B -88.9(4) 2_666 . . . ?
C44B S1B C11B C16B 93.9(4) 2_666 . . . ?
C44B C45B C46B C41B 2.4(7) . . . . ?
C46B C41B C42B C43B 0.9(7) . . . . ?
S1A C11A C12A C13A 179.7(3) . . . . ?
S1A C11A C12A F17A -2.1(6) . . . . ?
S1A C11A C16A C15A -179.0(4) . . . . ?
S1A C11A C16A F20A -0.1(6) . . . . ?
S1A C44A C45A C46A 177.6(3) 2_566 . . . ?
S2A C14A C15A C16A 179.2(4) . . . . ?
S2A C14A C15A F19A -2.0(8) . . . . ?
S2A C21A C22A C23A 178.5(3) . . . . ?
S2A C21A C26A C25A 179.3(4) . . . . ?
S3A C24A C25A C26A -173.8(4) . . . . ?
S3A C31A C32A C33A -176.1(3) . . . . ?
S3A C31A C32A F37A 2.5(7) . . . . ?
S3A C31A C36A C35A 174.1(4) . . . . ?
S3A C31A C36A F40A -3.8(6) . . . . ?
S4A C34A C35A C36A -177.2(3) . . . . ?
S4A C34A C35A F39A 4.7(6) . . . . ?
S4A C41A C42A C43A 174.7(3) . . . . ?
S4A C41A C46A C45A -173.6(3) . . . . ?
C11A C12A C13A C14A -1.2(6) . . . . ?
C11A C12A C13A F18A 179.4(4) . . . . ?
C12A C11A C16A C15A 1.5(7) . . . . ?
C12A C11A C16A F20A -179.6(4) . . . . ?
C12A C13A C14A S2A -178.4(3) . . . . ?
C12A C13A C14A C15A 2.6(6) . . . . ?
C13A C14A C15A C16A -1.9(7) . . . . ?
C13A C14A C15A F19A 176.9(5) . . . . ?
C14A S2A C21A C22A 97.9(4) . . . . ?
C14A S2A C21A C26A -87.9(4) . . . . ?
C14A C15A C16A C11A -0.1(8) . . . . ?
C14A C15A C16A F20A -179.0(5) . . . . ?
C16A C11A C12A C13A -0.8(6) . . . . ?
C16A C11A C12A F17A 177.4(4) . . . . ?
F17A C12A C13A C14A -179.5(4) . . . . ?
F17A C12A C13A F18A 1.2(6) . . . . ?
F18A C13A C14A S2A 1.0(5) . . . . ?
F18A C13A C14A C15A -178.1(4) . . . . ?
F19A C15A C16A C11A -178.9(5) . . . . ?
F19A C15A C16A F20A 2.1(7) . . . . ?
C21A S2A C14A C13A -175.7(3) . . . . ?
C21A S2A C14A C15A 3.2(5) . . . . ?
C21A C22A C23A C24A -0.9(7) . . . . ?
C22A C21A C26A C25A -6.5(8) . . . . ?
C22A C23A C24A S3A 171.9(3) . . . . ?
C22A C23A C24A C25A -0.2(7) . . . . ?
C23A C24A C25A C26A -2.0(8) . . . . ?
C24A S3A C31A C32A -33.6(4) . . . . ?
C24A S3A C31A C36A 152.5(4) . . . . ?
C24A C25A C26A C21A 5.3(8) . . . . ?
C26A C21A C22A C23A 4.2(7) . . . . ?
C31A S3A C24A C23A 124.1(4) . . . . ?
C31A S3A C24A C25A -63.8(5) . . . . ?
C31A C32A C33A C34A 2.9(7) . . . . ?
C31A C32A C33A F38A 180.0(4) . . . . ?
C32A C31A C36A C35A -0.3(7) . . . . ?
C32A C31A C36A F40A -178.2(4) . . . . ?
C32A C33A C34A S4A 174.8(3) . . . . ?
C32A C33A C34A C35A -1.1(6) . . . . ?
C33A C34A C35A C36A -1.4(6) . . . . ?
C33A C34A C35A F39A -179.5(4) . . . . ?
C34A S4A C41A C42A 91.5(3) . . . . ?
C34A S4A C41A C46A -93.4(3) . . . . ?
C34A C35A C36A C31A 2.1(7) . . . . ?
C34A C35A C36A F40A -180.0(4) . . . . ?
C36A C31A C32A C33A -2.2(7) . . . . ?
C36A C31A C32A F37A 176.4(4) . . . . ?
F37A C32A C33A C34A -175.7(4) . . . . ?
F37A C32A C33A F38A 1.4(6) . . . . ?
F38A C33A C34A S4A -2.2(5) . . . . ?
F38A C33A C34A C35A -178.0(4) . . . . ?
F39A C35A C36A C31A -179.7(4) . . . . ?
F39A C35A C36A F40A -1.8(7) . . . . ?
C41A S4A C34A C33A 104.9(3) . . . . ?
C41A S4A C34A C35A -79.4(4) . . . . ?
C41A C42A C43A C44A -0.4(6) . . . . ?
C42A C41A C46A C45A 1.5(6) . . . . ?
C42A C43A C44A S1A -176.5(3) . . . 2_566 ?
C42A C43A C44A C45A 0.0(6) . . . . ?
C43A C44A C45A C46A 1.1(6) . . . . ?
C44A S1A C11A C12A -94.1(4) 2_566 . . . ?
C44A S1A C11A C16A 86.5(4) 2_566 . . . ?
C44A C45A C46A C41A -1.9(7) . . . . ?
C46A C41A C42A C43A -0.4(6) . . . . ?

loop_
_twin_individual_id
_twin_individual_mass_fraction_refined
_oxdiff_twin_reflns_isolated
_oxdiff_twin_reflns_overlapped
_twin_individual_twin_lattice_type
_twin_individual_twin_matrix_11
_twin_individual_twin_matrix_12
_twin_individual_twin_matrix_13
_twin_individual_twin_matrix_21
_twin_individual_twin_matrix_22
_twin_individual_twin_matrix_23
_twin_individual_twin_matrix_31
_twin_individual_twin_matrix_32
_twin_individual_twin_matrix_33
1 0.592(10) 422 43765 ref 1.0000 0.0000 0.0000 0.0000 1.0000 0.0000 0.0000 0.0000 1.0000
2 0.408(10) 254 43765 nmt 0.9999 0.0034 -0.0012 0.0048 1.0001 0.0182 -0.0083 -0.0237 0.9969

loop_
_exptl_oxdiff_crystal_face_indexfrac_h
_exptl_oxdiff_crystal_face_indexfrac_k
_exptl_oxdiff_crystal_face_indexfrac_l
_exptl_oxdiff_crystal_face_x
_exptl_oxdiff_crystal_face_y
_exptl_oxdiff_crystal_face_z
0.0009 -1.0006 -0.0045 0.1097 -0.0331 0.0093
-0.0009 1.0006 0.0045 -0.1097 0.0331 -0.0093
0.0000 -0.0035 1.0012 0.0096 0.1029 -0.0117
-0.0000 0.0035 -1.0012 -0.0096 -0.1029 0.0117
5.0040 -2.0055 -1.0005 0.0441 -0.0838 -0.5591
-5.0040 2.0055 1.0005 -0.0441 0.0838 0.5591

loop_
_smtbx_masks_void_nr
_smtbx_masks_void_average_x
_smtbx_masks_void_average_y
_smtbx_masks_void_average_z
_smtbx_masks_void_volume
_smtbx_masks_void_count_electrons
_smtbx_masks_void_content
1 -0.275 0.500 0.500 742.0 195.7 '4 C4H8O'
